data_7019972
loop_
_publ_author_name
'Xie, Qi-Wei'
'Cui, Ai-Li'
'Tao, Jun'
'Kou, Hui-Zhong'

_publ_section_title
;
 Syntheses, structure, and magnetic properties of hexanuclear
 Mn(III)(2)M(III)(4) (M = Y, Gd, Tb, Dy) complexes.
;
_journal_issue 35
_journal_name_full 'Dalton transactions (Cambridge, England : 2003)'
_journal_page_first 10589
_journal_page_last 10595
_journal_paper_doi 10.1039/c2dt30785e
_journal_volume 41
_journal_year 2012
_chemical_formula_sum 'C54 H90 Mn2 N12 O24 Y4'
_chemical_formula_weight 1756.90
_chemical_name_systematic
;
?
;
_space_group_IT_number 2
_symmetry_cell_setting triclinic
_symmetry_space_group_name_Hall '-P 1'
_symmetry_space_group_name_H-M 'P -1'
_atom_sites_solution_hydrogens geom
_atom_sites_solution_primary direct
_atom_sites_solution_secondary difmap
_audit_creation_method SHELXL-97
_cell_angle_alpha 101.582(2)
_cell_angle_beta 111.507(2)
_cell_angle_gamma 93.569(2)
_cell_formula_units_Z 1
_cell_length_a 11.7841(10)
_cell_length_b 12.0352(12)
_cell_length_c 14.532(3)
_cell_measurement_reflns_used 4168
_cell_measurement_temperature 293(2)
_cell_measurement_theta_max 27.48
_cell_measurement_theta_min 2.99
_cell_volume 1857.5(5)
_computing_cell_refinement 'crystalstructure 3.6.0 (Rigaku, 2004)'
_computing_data_collection 'crystalstructure 3.6.0 (Rigaku, 2004)'
_computing_data_reduction 'SHELXL-97 (Sheldrick, 1997)'
_computing_molecular_graphics 'XP (Sheldrick, 1998)'
_computing_publication_material 'XP (Sheldrick, 1998)'
_computing_structure_refinement 'SHELXL-97 (Sheldrick, 1997)'
_computing_structure_solution 'SHELXS-97 (Sheldrick, 1990)'
_diffrn_ambient_temperature 293(2)
_diffrn_detector_area_resol_mean 0.77
_diffrn_measured_fraction_theta_full 0.972
_diffrn_measured_fraction_theta_max 0.972
_diffrn_measurement_device_type 'Rigaku R-AXIS RAPID IP'
_diffrn_measurement_method '\w scans'
_diffrn_radiation_monochromator graphite
_diffrn_radiation_source 'fine-focus sealed tube'
_diffrn_radiation_type MoK\a
_diffrn_radiation_wavelength 0.71073
_diffrn_reflns_av_R_equivalents 0.0836
_diffrn_reflns_av_sigmaI/netI 0.1231
_diffrn_reflns_limit_h_max 15
_diffrn_reflns_limit_h_min -15
_diffrn_reflns_limit_k_max 15
_diffrn_reflns_limit_k_min -15
_diffrn_reflns_limit_l_max 18
_diffrn_reflns_limit_l_min -17
_diffrn_reflns_number 17671
_diffrn_reflns_theta_full 27.48
_diffrn_reflns_theta_max 27.48
_diffrn_reflns_theta_min 2.99
_diffrn_standards_decay_% 0
_exptl_absorpt_coefficient_mu 3.496
_exptl_absorpt_correction_T_max 1.000
_exptl_absorpt_correction_T_min 0.405
_exptl_absorpt_correction_type empirical
_exptl_absorpt_process_details 'ABSCOR; Higashi, 1995'
_exptl_crystal_colour purple
_exptl_crystal_density_diffrn 1.571
_exptl_crystal_density_method 'not measured'
_exptl_crystal_description platelet
_exptl_crystal_F_000 896
_exptl_crystal_size_max 0.18
_exptl_crystal_size_mid 0.12
_exptl_crystal_size_min 0.08
_refine_diff_density_max 1.113
_refine_diff_density_min -1.745
_refine_diff_density_rms 0.186
_refine_ls_extinction_coef 0.020(3)
_refine_ls_extinction_expression Fc^*^=kFc[1+0.001xFc^2^\l^3^/sin(2\q)]^-1/4^
_refine_ls_extinction_method SHELXL
_refine_ls_goodness_of_fit_ref 1.055
_refine_ls_hydrogen_treatment constr
_refine_ls_matrix_type full
_refine_ls_number_parameters 444
_refine_ls_number_reflns 8281
_refine_ls_number_restraints 0
_refine_ls_restrained_S_all 1.055
_refine_ls_R_factor_all 0.1644
_refine_ls_R_factor_gt 0.0768
_refine_ls_shift/su_max 0.000
_refine_ls_shift/su_mean 0.000
_refine_ls_structure_factor_coef Fsqd
_refine_ls_weighting_details 'calc w=1/[\s^2^(Fo^2^)+(0.1165P)^2^+7.5357P] where P=(Fo^2^+2Fc^2^)/3'
_refine_ls_weighting_scheme calc
_refine_ls_wR_factor_gt 0.1844
_refine_ls_wR_factor_ref 0.2833
_reflns_number_gt 4168
_reflns_number_total 8281
_reflns_threshold_expression >2sigma(I)
_cod_data_source_file c2dt30785e.txt
_cod_data_source_block 1
_cod_original_cell_volume 1857.5(4)
_cod_original_sg_symbol_H-M P-1
_cod_database_code 7019972

loop_
_symmetry_equiv_pos_as_xyz
'x, y, z'
'-x, -y, -z'

loop_
_atom_site_label
_atom_site_type_symbol
_atom_site_fract_x
_atom_site_fract_y
_atom_site_fract_z
_atom_site_U_iso_or_equiv
_atom_site_adp_type
_atom_site_occupancy
_atom_site_symmetry_multiplicity
_atom_site_calc_flag
_atom_site_refinement_flags
Mn1 Mn 1.13346(13) 0.86655(13) 0.41491(12) 0.0526(4) Uani 1 1 d .
Y1 Y 0.87693(8) 0.86650(8) 0.46115(7) 0.0468(3) Uani 1 1 d .
Y2 Y 0.94237(9) 0.99007(9) 0.26057(8) 0.0541(3) Uani 1 1 d .
C1 C 0.8683(9) 0.7600(9) 0.6550(8) 0.055(2) Uani 1 1 d .
C2 C 0.9353(10) 0.6887(9) 0.7116(8) 0.062(3) Uani 1 1 d .
H2A H 1.0195 0.6943 0.7261 0.075 Uiso 1 1 calc R
C3 C 0.8842(12) 0.6116(9) 0.7466(9) 0.072(3) Uani 1 1 d .
C4 C 0.7546(12) 0.6005(10) 0.7193(10) 0.076(3) Uani 1 1 d .
C5 C 0.6872(11) 0.6677(10) 0.6595(9) 0.074(3) Uani 1 1 d .
H5A H 0.6020 0.6582 0.6404 0.088 Uiso 1 1 calc R
C6 C 0.7410(9) 0.7489(9) 0.6267(9) 0.062(3) Uani 1 1 d .
C7 C 0.9594(14) 0.5416(11) 0.8172(10) 0.094(4) Uani 1 1 d .
H7A H 1.0450 0.5589 0.8291 0.141 Uiso 1 1 calc R
H7B H 0.9314 0.4613 0.7862 0.141 Uiso 1 1 calc R
H7C H 0.9493 0.5604 0.8809 0.141 Uiso 1 1 calc R
C8 C 0.6869(15) 0.5156(13) 0.7562(12) 0.108(5) Uani 1 1 d .
H8A H 0.6001 0.5194 0.7291 0.162 Uiso 1 1 calc R
H8B H 0.7181 0.5357 0.8293 0.162 Uiso 1 1 calc R
H8C H 0.7007 0.4391 0.7331 0.162 Uiso 1 1 calc R
C9 C 0.6654(9) 0.8223(10) 0.5637(7) 0.057(2) Uani 1 1 d .
H9A H 0.7006 0.9021 0.5961 0.068 Uiso 1 1 calc R
H9B H 0.5827 0.8120 0.5629 0.068 Uiso 1 1 calc R
C10 C 0.5720(8) 0.8689(9) 0.3975(9) 0.061(3) Uani 1 1 d .
H10A H 0.4924 0.8556 0.4019 0.074 Uiso 1 1 calc R
H10B H 0.5601 0.8460 0.3263 0.074 Uiso 1 1 calc R
C11 C 0.6238(9) 0.9967(10) 0.4388(9) 0.066(3) Uani 1 1 d .
H11A H 0.5786 1.0389 0.3903 0.079 Uiso 1 1 calc R
H11B H 0.6133 1.0250 0.5021 0.079 Uiso 1 1 calc R
C12 C 0.6054(9) 0.6772(9) 0.4055(9) 0.062(3) Uani 1 1 d .
H12A H 0.5565 0.6712 0.3341 0.074 Uiso 1 1 calc R
H12B H 0.5510 0.6510 0.4357 0.074 Uiso 1 1 calc R
C13 C 0.7033(9) 0.5999(9) 0.4137(9) 0.062(3) Uani 1 1 d .
H13A H 0.7377 0.5903 0.4828 0.074 Uiso 1 1 calc R
H13B H 0.6649 0.5250 0.3688 0.074 Uiso 1 1 calc R
C14 C 0.9115(9) 0.5896(9) 0.4366(9) 0.065(3) Uani 1 1 d .
H14A H 0.8954 0.5083 0.4043 0.078 Uiso 1 1 calc R
H14B H 0.9252 0.5978 0.5078 0.078 Uiso 1 1 calc R
C15 C 1.0292(10) 0.6452(9) 0.4287(10) 0.069(3) Uani 1 1 d .
H15A H 1.1017 0.6195 0.4724 0.083 Uiso 1 1 calc R
H15B H 1.0239 0.6231 0.3591 0.083 Uiso 1 1 calc R
C16 C 0.7755(10) 0.6156(9) 0.2759(8) 0.064(3) Uani 1 1 d .
H16A H 0.7532 0.5331 0.2498 0.077 Uiso 1 1 calc R
H16B H 0.8501 0.6376 0.2661 0.077 Uiso 1 1 calc R
C17 C 0.6718(9) 0.6731(9) 0.2117(8) 0.062(3) Uani 1 1 d .
C18 C 0.5576(12) 0.6137(12) 0.1466(9) 0.083(4) Uani 1 1 d .
H18A H 0.5404 0.5362 0.1434 0.100 Uiso 1 1 calc R
C19 C 0.4666(12) 0.6658(13) 0.0853(10) 0.087(4) Uani 1 1 d .
C20 C 0.4948(11) 0.7812(13) 0.0901(10) 0.086(4) Uani 1 1 d .
C21 C 0.6086(10) 0.8395(11) 0.1566(9) 0.076(3) Uani 1 1 d .
H21A H 0.6256 0.9173 0.1607 0.091 Uiso 1 1 calc R
C22 C 0.7005(9) 0.7878(10) 0.2189(7) 0.058(3) Uani 1 1 d .
C23 C 0.3396(12) 0.5981(16) 0.0170(12) 0.125(6) Uani 1 1 d .
H23A H 0.2878 0.6479 -0.0172 0.188 Uiso 1 1 calc R
H23B H 0.3035 0.5674 0.0577 0.188 Uiso 1 1 calc R
H23C H 0.3476 0.5365 -0.0326 0.188 Uiso 1 1 calc R
C24 C 0.3991(15) 0.8450(17) 0.0236(14) 0.144(8) Uani 1 1 d .
H24A H 0.3243 0.7929 -0.0171 0.217 Uiso 1 1 calc R
H24B H 0.4316 0.8741 -0.0200 0.217 Uiso 1 1 calc R
H24C H 0.3823 0.9076 0.0669 0.217 Uiso 1 1 calc R
C25 C 0.8750(18) 0.7304(14) 0.0859(14) 0.130(7) Uani 1 1 d .
H25A H 0.8376 0.6939 0.0144 0.196 Uiso 1 1 calc R
H25B H 0.8349 0.6947 0.1216 0.196 Uiso 1 1 calc R
H25C H 0.9609 0.7225 0.1114 0.196 Uiso 1 1 calc R
C26 C 0.7534(19) 1.199(2) 0.2978(16) 0.205(14) Uani 1 1 d .
H26A H 0.6899 1.2082 0.3241 0.308 Uiso 1 1 calc R
H26B H 0.7215 1.2018 0.2275 0.308 Uiso 1 1 calc R
H26C H 0.8218 1.2589 0.3362 0.308 Uiso 1 1 calc R
C27 C 1.1836(15) 0.8684(15) 0.2258(11) 0.110(5) Uani 1 1 d .
H27A H 1.2491 0.8303 0.2616 0.165 Uiso 1 1 calc R
H27B H 1.2179 0.9370 0.2155 0.165 Uiso 1 1 calc R
H27C H 1.1327 0.8184 0.1610 0.165 Uiso 1 1 calc R
N1 N 1.2560(9) 0.7647(9) 0.4053(8) 0.075(3) Uani 1 1 d .
N2 N 1.3080(9) 0.7158(9) 0.4671(9) 0.080(3) Uani 1 1 d .
N3 N 1.3609(11) 0.6644(14) 0.5253(13) 0.130(6) Uani 1 1 d .
N4 N 0.8042(6) 0.6430(7) 0.3878(6) 0.0508(19) Uani 1 1 d .
N5 N 0.6570(7) 0.7974(7) 0.4559(6) 0.0535(19) Uani 1 1 d .
N6 N 0.9420(11) 1.1097(10) 0.1060(8) 0.081(3) Uani 1 1 d .
O1 O 0.9268(5) 0.8404(5) 0.6253(5) 0.0498(15) Uani 1 1 d .
O2 O 0.8081(6) 0.8492(6) 0.2851(5) 0.0559(17) Uani 1 1 d .
O3 O 0.7514(6) 1.0150(6) 0.4561(5) 0.0564(17) Uani 1 1 d .
O4 O 1.0379(5) 0.7654(5) 0.4596(5) 0.0495(15) Uani 1 1 d .
O5 O 1.0175(5) 0.9643(5) 0.4176(4) 0.0440(14) Uani 1 1 d .
O6 O 0.7947(8) 1.0869(7) 0.3064(7) 0.073(2) Uani 1 1 d .
O7 O 0.8622(9) 0.8520(7) 0.1012(7) 0.090(3) Uani 1 1 d .
O8 O 1.1099(7) 0.8976(7) 0.2851(6) 0.068(2) Uani 1 1 d .
O9 O 0.8527(8) 1.1012(8) 0.1366(6) 0.083(2) Uani 1 1 d .
O10 O 1.0329(8) 1.0606(7) 0.1485(6) 0.074(2) Uani 1 1 d .
O11 O 0.9403(10) 1.1631(9) 0.0437(7) 0.105(3) Uani 1 1 d .
O1W O 0.7772(14) 0.8937(14) -0.0786(10) 0.093(6) Uani 0.65(3) 1 d P
O1W' O 0.662(4) 0.871(3) -0.140(2) 0.111(15) Uani 0.35(3) 1 d P

loop_
_atom_site_aniso_label
_atom_site_aniso_U_11
_atom_site_aniso_U_22
_atom_site_aniso_U_33
_atom_site_aniso_U_23
_atom_site_aniso_U_13
_atom_site_aniso_U_12
Mn1 0.0473(8) 0.0568(9) 0.0641(10) 0.0233(7) 0.0276(7) 0.0158(7)
Y1 0.0391(5) 0.0529(6) 0.0532(6) 0.0210(4) 0.0185(4) 0.0105(4)
Y2 0.0503(6) 0.0621(7) 0.0546(6) 0.0234(5) 0.0205(4) 0.0113(4)
C1 0.054(5) 0.057(6) 0.055(6) 0.018(5) 0.021(5) 0.002(5)
C2 0.057(6) 0.066(7) 0.063(7) 0.025(5) 0.021(5) -0.004(5)
C3 0.084(8) 0.056(6) 0.074(8) 0.022(6) 0.026(6) 0.014(6)
C4 0.086(8) 0.068(7) 0.082(8) 0.033(6) 0.036(7) -0.007(6)
C5 0.060(6) 0.081(8) 0.085(9) 0.025(7) 0.033(6) -0.001(6)
C6 0.049(5) 0.069(7) 0.073(7) 0.028(6) 0.026(5) 0.003(5)
C7 0.130(12) 0.080(9) 0.088(10) 0.044(8) 0.046(9) 0.028(8)
C8 0.117(12) 0.117(12) 0.105(12) 0.053(10) 0.050(10) 0.001(10)
C9 0.048(5) 0.075(7) 0.052(6) 0.016(5) 0.023(4) 0.015(5)
C10 0.031(4) 0.077(7) 0.076(7) 0.022(6) 0.019(4) 0.011(5)
C11 0.051(6) 0.088(8) 0.070(7) 0.027(6) 0.028(5) 0.032(6)
C12 0.048(5) 0.065(7) 0.066(7) 0.011(5) 0.020(5) 0.002(5)
C13 0.048(5) 0.063(6) 0.080(8) 0.028(6) 0.027(5) -0.008(5)
C14 0.059(6) 0.051(6) 0.081(8) 0.022(5) 0.021(5) 0.006(5)
C15 0.067(7) 0.053(6) 0.095(9) 0.028(6) 0.032(6) 0.029(5)
C16 0.061(6) 0.063(7) 0.067(7) 0.021(6) 0.021(5) 0.002(5)
C17 0.053(6) 0.064(6) 0.068(7) 0.017(5) 0.025(5) -0.008(5)
C18 0.087(8) 0.088(9) 0.063(8) 0.016(6) 0.021(7) -0.019(7)
C19 0.069(7) 0.110(11) 0.058(8) 0.015(7) 0.004(6) -0.008(7)
C20 0.057(7) 0.110(11) 0.081(9) 0.032(8) 0.012(6) 0.007(7)
C21 0.060(6) 0.088(9) 0.067(8) 0.025(7) 0.008(6) 0.010(6)
C22 0.044(5) 0.082(7) 0.042(5) 0.022(5) 0.007(4) 0.008(5)
C23 0.066(8) 0.164(16) 0.102(12) 0.016(11) -0.001(8) -0.030(10)
C24 0.092(11) 0.185(19) 0.119(14) 0.061(14) -0.016(10) 0.036(12)
C25 0.167(17) 0.108(13) 0.122(15) -0.005(11) 0.088(13) -0.026(12)
C26 0.119(16) 0.36(4) 0.129(18) 0.02(2) 0.074(14) -0.06(2)
C27 0.121(12) 0.162(15) 0.091(11) 0.061(11) 0.067(10) 0.069(11)
N1 0.066(6) 0.090(7) 0.100(8) 0.051(6) 0.046(6) 0.040(5)
N2 0.054(5) 0.084(7) 0.113(9) 0.032(7) 0.040(6) 0.020(5)
N3 0.075(8) 0.169(14) 0.179(15) 0.107(12) 0.047(9) 0.049(9)
N4 0.037(4) 0.058(5) 0.062(5) 0.021(4) 0.021(4) 0.008(4)
N5 0.046(4) 0.059(5) 0.055(5) 0.017(4) 0.016(4) 0.015(4)
N6 0.093(8) 0.093(8) 0.063(6) 0.036(6) 0.030(6) 0.012(6)
O1 0.047(3) 0.058(4) 0.047(4) 0.020(3) 0.018(3) 0.002(3)
O2 0.049(4) 0.071(4) 0.047(4) 0.022(3) 0.014(3) 0.009(3)
O3 0.049(3) 0.070(4) 0.057(4) 0.022(3) 0.022(3) 0.027(3)
O4 0.039(3) 0.047(4) 0.069(4) 0.020(3) 0.024(3) 0.006(3)
O5 0.042(3) 0.045(3) 0.044(3) 0.013(3) 0.016(3) 0.004(3)
O6 0.077(5) 0.066(5) 0.096(6) 0.036(5) 0.042(5) 0.044(4)
O7 0.117(7) 0.073(6) 0.075(6) 0.003(4) 0.042(5) -0.009(5)
O8 0.073(5) 0.086(5) 0.071(5) 0.035(4) 0.047(4) 0.036(4)
O9 0.075(5) 0.105(7) 0.077(6) 0.042(5) 0.027(4) 0.020(5)
O10 0.075(5) 0.091(6) 0.070(5) 0.036(5) 0.034(4) 0.018(4)
O11 0.136(9) 0.120(8) 0.079(7) 0.058(6) 0.045(6) 0.024(7)
O1W 0.075(11) 0.155(14) 0.052(9) 0.030(8) 0.028(8) 0.005(9)
O1W' 0.14(4) 0.12(3) 0.08(2) 0.006(18) 0.06(2) 0.02(2)

loop_
_atom_type_symbol
_atom_type_description
_atom_type_scat_dispersion_real
_atom_type_scat_dispersion_imag
_atom_type_scat_source
C C 0.0033 0.0016 'International Tables Vol C Tables 4.2.6.8 and 6.1.1.4'
H H 0.0000 0.0000 'International Tables Vol C Tables 4.2.6.8 and 6.1.1.4'
N N 0.0061 0.0033 'International Tables Vol C Tables 4.2.6.8 and 6.1.1.4'
O O 0.0106 0.0060 'International Tables Vol C Tables 4.2.6.8 and 6.1.1.4'
Mn Mn 0.3368 0.7283 'International Tables Vol C Tables 4.2.6.8 and 6.1.1.4'
Y Y -2.7962 3.5667 'International Tables Vol C Tables 4.2.6.8 and 6.1.1.4'

loop_
_geom_angle_atom_site_label_1
_geom_angle_atom_site_label_2
_geom_angle_atom_site_label_3
_geom_angle
_geom_angle_site_symmetry_1
_geom_angle_site_symmetry_3
O5 Mn1 O8 85.2(3) . .
O5 Mn1 O4 85.2(3) . .
O8 Mn1 O4 133.3(3) . .
O5 Mn1 N1 177.0(3) . .
O8 Mn1 N1 91.8(4) . .
O4 Mn1 N1 97.1(3) . .
O5 Mn1 O3 84.2(3) . 2_776
O8 Mn1 O3 118.1(3) . 2_776
O4 Mn1 O3 106.2(3) . 2_776
N1 Mn1 O3 97.0(4) . 2_776
O5 Mn1 Y2 42.01(18) . .
O8 Mn1 Y2 44.1(2) . .
O4 Mn1 Y2 107.75(18) . .
N1 Mn1 Y2 135.1(3) . .
O3 Mn1 Y2 110.56(19) 2_776 .
O5 Mn1 Y1 42.17(17) . .
O8 Mn1 Y1 112.3(2) . .
O4 Mn1 Y1 43.06(18) . .
N1 Mn1 Y1 139.9(3) . .
O3 Mn1 Y1 98.62(18) 2_776 .
Y2 Mn1 Y1 71.24(4) . .
O5 Mn1 Y1 41.15(18) . 2_776
O8 Mn1 Y1 98.2(2) . 2_776
O4 Mn1 Y1 103.9(2) . 2_776
N1 Mn1 Y1 139.5(3) . 2_776
O3 Mn1 Y1 44.04(18) 2_776 2_776
Y2 Mn1 Y1 69.77(4) . 2_776
Y1 Mn1 Y1 70.43(4) . 2_776
O5 Y1 O4 68.0(2) . .
O5 Y1 O1 121.7(2) . .
O4 Y1 O1 85.2(2) . .
O5 Y1 O5 67.1(2) . 2_776
O4 Y1 O5 101.5(2) . 2_776
O1 Y1 O5 69.4(2) . 2_776
O5 Y1 O2 67.7(2) . .
O4 Y1 O2 91.2(2) . .
O1 Y1 O2 167.1(2) . .
O5 Y1 O2 123.5(2) 2_776 .
O5 Y1 O3 94.5(2) . .
O4 Y1 O3 162.3(2) . .
O1 Y1 O3 103.0(2) . .
O5 Y1 O3 67.8(2) 2_776 .
O2 Y1 O3 83.9(2) . .
O5 Y1 N5 156.2(2) . .
O4 Y1 N5 130.6(2) . .
O1 Y1 N5 78.6(2) . .
O5 Y1 N5 115.2(2) 2_776 .
O2 Y1 N5 94.5(2) . .
O3 Y1 N5 66.9(2) . .
O5 Y1 N4 121.6(2) . .
O4 Y1 N4 67.1(2) . .
O1 Y1 N4 89.3(2) . .
O5 Y1 N4 157.0(2) 2_776 .
O2 Y1 N4 78.0(2) . .
O3 Y1 N4 127.8(2) . .
N5 Y1 N4 66.3(2) . .
O5 Y1 Mn1 32.73(15) . .
O4 Y1 Mn1 35.28(14) . .
O1 Y1 Mn1 107.31(15) . .
O5 Y1 Mn1 83.92(15) 2_776 .
O2 Y1 Mn1 75.80(16) . .
O3 Y1 Mn1 127.20(17) . .
N5 Y1 Mn1 160.63(19) . .
N4 Y1 Mn1 94.97(16) . .
O5 Y1 Mn1 82.84(15) . 2_776
O4 Y1 Mn1 133.10(16) . 2_776
O1 Y1 Mn1 79.86(16) . 2_776
O5 Y1 Mn1 31.74(15) 2_776 2_776
O2 Y1 Mn1 111.21(18) . 2_776
O3 Y1 Mn1 36.72(17) . 2_776
N5 Y1 Mn1 89.50(18) . 2_776
N4 Y1 Mn1 155.13(16) . 2_776
Mn1 Y1 Mn1 109.57(4) . 2_776
O5 Y1 Y2 90.23(15) . 2_776
O4 Y1 Y2 89.97(17) . 2_776
O1 Y1 Y2 37.07(15) . 2_776
O5 Y1 Y2 32.86(14) 2_776 2_776
O2 Y1 Y2 155.53(17) . 2_776
O3 Y1 Y2 87.55(17) . 2_776
N5 Y1 Y2 103.14(18) . 2_776
N4 Y1 Y2 124.58(17) . 2_776
Mn1 Y1 Y2 91.50(4) . 2_776
Mn1 Y1 Y2 53.03(3) 2_776 2_776
O5 Y1 Y2 31.93(14) . .
O4 Y1 Y2 83.96(15) . .
O1 Y1 Y2 153.41(15) . .
O5 Y1 Y2 89.14(14) 2_776 .
O2 Y1 Y2 37.35(16) . .
O3 Y1 Y2 81.86(16) . .
N5 Y1 Y2 126.17(17) . .
N4 Y1 Y2 108.57(17) . .
Mn1 Y1 Y2 53.05(3) . .
Mn1 Y1 Y2 90.03(4) 2_776 .
Y2 Y1 Y2 118.69(3) 2_776 .
O5 Y2 O8 69.5(2) . .
O5 Y2 O6 87.1(3) . .
O8 Y2 O6 156.5(3) . .
O5 Y2 O1 70.4(2) . 2_776
O8 Y2 O1 89.6(3) . 2_776
O6 Y2 O1 80.5(3) . 2_776
O5 Y2 O7 129.7(3) . .
O8 Y2 O7 82.6(3) . .
O6 Y2 O7 115.5(3) . .
O1 Y2 O7 152.4(3) 2_776 .
O5 Y2 O2 68.0(2) . .
O8 Y2 O2 99.0(2) . .
O6 Y2 O2 72.7(3) . .
O1 Y2 O2 130.9(2) 2_776 .
O7 Y2 O2 76.6(3) . .
O5 Y2 O9 153.2(3) . .
O8 Y2 O9 129.4(3) . .
O6 Y2 O9 72.1(3) . .
O1 Y2 O9 89.3(3) 2_776 .
O7 Y2 O9 75.8(3) . .
O2 Y2 O9 118.9(3) . .
O5 Y2 O10 135.0(2) . .
O8 Y2 O10 78.1(3) . .
O6 Y2 O10 120.1(3) . .
O1 Y2 O10 79.2(2) 2_776 .
O7 Y2 O10 73.3(3) . .
O2 Y2 O10 149.9(3) . .
O9 Y2 O10 52.1(3) . .
O5 Y2 N6 152.8(3) . .
O8 Y2 N6 103.7(3) . .
O6 Y2 N6 96.3(3) . .
O1 Y2 N6 83.5(3) 2_776 .
O7 Y2 N6 72.8(3) . .
O2 Y2 N6 138.8(3) . .
O9 Y2 N6 26.1(3) . .
O10 Y2 N6 25.9(3) . .
O5 Y2 Mn1 34.22(16) . .
O8 Y2 Mn1 36.01(17) . .
O6 Y2 Mn1 121.0(2) . .
O1 Y2 Mn1 82.84(15) 2_776 .
O7 Y2 Mn1 104.8(2) . .
O2 Y2 Mn1 77.17(15) . .
O9 Y2 Mn1 163.0(2) . .
O10 Y2 Mn1 111.4(2) . .
N6 Y2 Mn1 137.2(2) . .
O5 Y2 Y1 34.78(15) . 2_776
O8 Y2 Y1 81.8(2) . 2_776
O6 Y2 Y1 77.7(2) . 2_776
O1 Y2 Y1 36.16(14) 2_776 2_776
O7 Y2 Y1 162.0(2) . 2_776
O2 Y2 Y1 97.16(16) . 2_776
O9 Y2 Y1 121.3(2) . 2_776
O10 Y2 Y1 111.9(2) . 2_776
N6 Y2 Y1 119.7(2) . 2_776
Mn1 Y2 Y1 57.19(4) . 2_776
O5 Y2 Y1 33.49(14) . .
O8 Y2 Y1 89.69(17) . .
O6 Y2 Y1 70.55(19) . .
O1 Y2 Y1 96.47(14) 2_776 .
O7 Y2 Y1 109.8(2) . .
O2 Y2 Y1 36.05(15) . .
O9 Y2 Y1 140.6(2) . .
O10 Y2 Y1 167.05(19) . .
N6 Y2 Y1 166.6(2) . .
Mn1 Y2 Y1 55.72(3) . .
Y1 Y2 Y1 61.31(3) 2_776 .
O1 C1 C2 120.4(9) . .
O1 C1 C6 119.8(9) . .
C2 C1 C6 119.7(9) . .
C3 C2 C1 123.2(10) . .
C3 C2 H2A 118.4 . .
C1 C2 H2A 118.4 . .
C2 C3 C4 117.4(10) . .
C2 C3 C7 123.2(12) . .
C4 C3 C7 119.3(11) . .
C5 C4 C3 119.4(10) . .
C5 C4 C8 119.0(12) . .
C3 C4 C8 121.6(11) . .
C4 C5 C6 122.6(11) . .
C4 C5 H5A 118.7 . .
C6 C5 H5A 118.7 . .
C5 C6 C1 117.5(10) . .
C5 C6 C9 121.2(9) . .
C1 C6 C9 121.3(9) . .
C3 C7 H7A 109.5 . .
C3 C7 H7B 109.5 . .
H7A C7 H7B 109.5 . .
C3 C7 H7C 109.5 . .
H7A C7 H7C 109.5 . .
H7B C7 H7C 109.5 . .
C4 C8 H8A 109.5 . .
C4 C8 H8B 109.5 . .
H8A C8 H8B 109.5 . .
C4 C8 H8C 109.5 . .
H8A C8 H8C 109.5 . .
H8B C8 H8C 109.5 . .
C6 C9 N5 114.3(8) . .
C6 C9 H9A 108.7 . .
N5 C9 H9A 108.7 . .
C6 C9 H9B 108.7 . .
N5 C9 H9B 108.7 . .
H9A C9 H9B 107.6 . .
N5 C10 C11 111.3(8) . .
N5 C10 H10A 109.4 . .
C11 C10 H10A 109.4 . .
N5 C10 H10B 109.4 . .
C11 C10 H10B 109.4 . .
H10A C10 H10B 108.0 . .
O3 C11 C10 110.5(8) . .
O3 C11 H11A 109.6 . .
C10 C11 H11A 109.6 . .
O3 C11 H11B 109.6 . .
C10 C11 H11B 109.6 . .
H11A C11 H11B 108.1 . .
N5 C12 C13 112.9(8) . .
N5 C12 H12A 109.0 . .
C13 C12 H12A 109.0 . .
N5 C12 H12B 109.0 . .
C13 C12 H12B 109.0 . .
H12A C12 H12B 107.8 . .
N4 C13 C12 113.9(8) . .
N4 C13 H13A 108.8 . .
C12 C13 H13A 108.8 . .
N4 C13 H13B 108.8 . .
C12 C13 H13B 108.8 . .
H13A C13 H13B 107.7 . .
N4 C14 C15 111.3(8) . .
N4 C14 H14A 109.4 . .
C15 C14 H14A 109.4 . .
N4 C14 H14B 109.4 . .
C15 C14 H14B 109.4 . .
H14A C14 H14B 108.0 . .
O4 C15 C14 108.0(8) . .
O4 C15 H15A 110.1 . .
C14 C15 H15A 110.1 . .
O4 C15 H15B 110.1 . .
C14 C15 H15B 110.1 . .
H15A C15 H15B 108.4 . .
N4 C16 C17 116.0(9) . .
N4 C16 H16A 108.3 . .
C17 C16 H16A 108.3 . .
N4 C16 H16B 108.3 . .
C17 C16 H16B 108.3 . .
H16A C16 H16B 107.4 . .
C22 C17 C18 120.7(11) . .
C22 C17 C16 116.4(9) . .
C18 C17 C16 122.8(10) . .
C17 C18 C19 122.2(12) . .
C17 C18 H18A 118.9 . .
C19 C18 H18A 118.9 . .
C20 C19 C18 118.0(11) . .
C20 C19 C23 121.4(13) . .
C18 C19 C23 120.6(14) . .
C21 C20 C19 119.0(12) . .
C21 C20 C24 119.9(13) . .
C19 C20 C24 121.1(12) . .
C20 C21 C22 123.3(12) . .
C20 C21 H21A 118.3 . .
C22 C21 H21A 118.3 . .
O2 C22 C17 122.1(9) . .
O2 C22 C21 121.0(10) . .
C17 C22 C21 116.8(10) . .
C19 C23 H23A 109.5 . .
C19 C23 H23B 109.5 . .
H23A C23 H23B 109.5 . .
C19 C23 H23C 109.5 . .
H23A C23 H23C 109.5 . .
H23B C23 H23C 109.5 . .
C20 C24 H24A 109.5 . .
C20 C24 H24B 109.5 . .
H24A C24 H24B 109.5 . .
C20 C24 H24C 109.5 . .
H24A C24 H24C 109.5 . .
H24B C24 H24C 109.5 . .
O7 C25 H25A 109.5 . .
O7 C25 H25B 109.5 . .
H25A C25 H25B 109.5 . .
O7 C25 H25C 109.5 . .
H25A C25 H25C 109.5 . .
H25B C25 H25C 109.5 . .
O6 C26 H26A 109.5 . .
O6 C26 H26B 109.5 . .
H26A C26 H26B 109.5 . .
O6 C26 H26C 109.5 . .
H26A C26 H26C 109.5 . .
H26B C26 H26C 109.5 . .
O8 C27 H27A 109.5 . .
O8 C27 H27B 109.5 . .
H27A C27 H27B 109.5 . .
O8 C27 H27C 109.5 . .
H27A C27 H27C 109.5 . .
H27B C27 H27C 109.5 . .
N2 N1 Mn1 125.3(9) . .
N3 N2 N1 177.2(16) . .
C14 N4 C13 107.6(7) . .
C14 N4 C16 108.0(8) . .
C13 N4 C16 113.7(8) . .
C14 N4 Y1 105.4(5) . .
C13 N4 Y1 113.3(6) . .
C16 N4 Y1 108.4(6) . .
C12 N5 C10 107.3(8) . .
C12 N5 C9 109.9(8) . .
C10 N5 C9 110.1(8) . .
C12 N5 Y1 116.3(6) . .
C10 N5 Y1 105.7(5) . .
C9 N5 Y1 107.5(5) . .
O11 N6 O10 122.8(11) . .
O11 N6 O9 122.1(12) . .
O10 N6 O9 115.0(9) . .
O11 N6 Y2 177.3(10) . .
O10 N6 Y2 59.0(5) . .
O9 N6 Y2 56.0(5) . .
C1 O1 Y1 127.4(6) . .
C1 O1 Y2 123.7(6) . 2_776
Y1 O1 Y2 106.8(2) . 2_776
C22 O2 Y1 122.8(6) . .
C22 O2 Y2 129.3(6) . .
Y1 O2 Y2 106.6(3) . .
C11 O3 Mn1 117.7(6) . 2_776
C11 O3 Y1 124.1(6) . .
Mn1 O3 Y1 99.2(2) 2_776 .
C15 O4 Mn1 120.2(6) . .
C15 O4 Y1 126.2(6) . .
Mn1 O4 Y1 101.7(3) . .
Mn1 O5 Y2 103.8(3) . .
Mn1 O5 Y1 105.1(3) . .
Y2 O5 Y1 114.6(2) . .
Mn1 O5 Y1 107.1(3) . 2_776
Y2 O5 Y1 112.4(2) . 2_776
Y1 O5 Y1 112.9(2) . 2_776
C26 O6 Y2 133.5(9) . .
C25 O7 Y2 125.7(9) . .
C27 O8 Mn1 127.0(7) . .
C27 O8 Y2 133.1(7) . .
Mn1 O8 Y2 99.9(3) . .
N6 O9 Y2 97.8(6) . .
N6 O10 Y2 95.1(6) . .

loop_
_geom_bond_atom_site_label_1
_geom_bond_atom_site_label_2
_geom_bond_distance
_geom_bond_site_symmetry_2
Mn1 O5 1.864(6) .
Mn1 O8 1.921(7) .
Mn1 O4 1.963(6) .
Mn1 N1 1.977(9) .
Mn1 O3 2.052(7) 2_776
Mn1 Y2 3.2192(17) .
Mn1 Y1 3.3286(16) .
Mn1 Y1 3.3865(18) 2_776
Y1 O5 2.314(6) .
Y1 O4 2.321(6) .
Y1 O1 2.330(6) .
Y1 O5 2.332(6) 2_776
Y1 O2 2.342(6) .
Y1 O3 2.385(6) .
Y1 N5 2.641(8) .
Y1 N4 2.645(8) .
Y1 Mn1 3.3865(18) 2_776
Y1 Y2 3.7806(15) 2_776
Y1 Y2 3.8143(13) .
Y2 O5 2.218(6) .
Y2 O8 2.275(7) .
Y2 O6 2.371(8) .
Y2 O1 2.380(6) 2_776
Y2 O7 2.382(9) .
Y2 O2 2.415(6) .
Y2 O9 2.429(8) .
Y2 O10 2.496(7) .
Y2 Y1 3.7806(15) 2_776
C1 O1 1.379(11) .
C1 C2 1.388(14) .
C1 C6 1.393(14) .
C2 C3 1.353(14) .
C2 H2A 0.9300 .
C3 C4 1.420(17) .
C3 C7 1.523(16) .
C4 C5 1.378(16) .
C4 C8 1.549(16) .
C5 C6 1.384(14) .
C5 H5A 0.9300 .
C6 C9 1.496(14) .
C7 H7A 0.9600 .
C7 H7B 0.9600 .
C7 H7C 0.9600 .
C8 H8A 0.9600 .
C8 H8B 0.9600 .
C8 H8C 0.9600 .
C9 N5 1.500(12) .
C9 H9A 0.9700 .
C9 H9B 0.9700 .
C10 N5 1.497(12) .
C10 C11 1.530(15) .
C10 H10A 0.9700 .
C10 H10B 0.9700 .
C11 O3 1.426(11) .
C11 H11A 0.9700 .
C11 H11B 0.9700 .
C12 N5 1.462(13) .
C12 C13 1.513(14) .
C12 H12A 0.9700 .
C12 H12B 0.9700 .
C13 N4 1.467(11) .
C13 H13A 0.9700 .
C13 H13B 0.9700 .
C14 N4 1.464(12) .
C14 C15 1.554(15) .
C14 H14A 0.9700 .
C14 H14B 0.9700 .
C15 O4 1.412(12) .
C15 H15A 0.9700 .
C15 H15B 0.9700 .
C16 N4 1.494(13) .
C16 C17 1.541(15) .
C16 H16A 0.9700 .
C16 H16B 0.9700 .
C17 C22 1.373(14) .
C17 C18 1.376(15) .
C18 C19 1.393(18) .
C18 H18A 0.9300 .
C19 C20 1.389(19) .
C19 C23 1.524(17) .
C20 C21 1.373(16) .
C20 C24 1.549(18) .
C21 C22 1.404(14) .
C21 H21A 0.9300 .
C22 O2 1.335(11) .
C23 H23A 0.9600 .
C23 H23B 0.9600 .
C23 H23C 0.9600 .
C24 H24A 0.9600 .
C24 H24B 0.9600 .
C24 H24C 0.9600 .
C25 O7 1.462(18) .
C25 H25A 0.9600 .
C25 H25B 0.9600 .
C25 H25C 0.9600 .
C26 O6 1.47(3) .
C26 H26A 0.9600 .
C26 H26B 0.9600 .
C26 H26C 0.9600 .
C27 O8 1.443(14) .
C27 H27A 0.9600 .
C27 H27B 0.9600 .
C27 H27C 0.9600 .
N1 N2 1.175(13) .
N2 N3 1.166(15) .
N6 O11 1.205(12) .
N6 O10 1.273(12) .
N6 O9 1.290(13) .
O1 Y2 2.380(6) 2_776
O3 Mn1 2.052(7) 2_776
O5 Y1 2.332(6) 2_776
O1W O1W' 1.29(4) .
